data_4023872
loop_
_publ_author_name
'Adam M.-P. Pederson'
'Elizabeth M. Ward'
'Daniel V. Schoonover'
'Carla Slebodnick'
'Harry W. Gibson'

_publ_section_title
;
 High-Yielding, Regiospecific Synthesis of
 cis(4,4')-Di(carbomethoxybenzo)-30-crown-10, Its Conversion
 to a Pyridyl Cryptand and Strong Complexation
 of 2,2'- and 4,4'-Bipyridinium Derivatives
;
_journal_name_full 'Journal of Organic Chemistry'
_journal_page_first 9094
_journal_page_last 9101
_journal_paper_doi 10.1021/jo801886x
_journal_volume 73
_journal_year 2008
_chemical_formula_moiety 'C37 H45 N O14, C12 H12 N2, 2F6 P'
_chemical_formula_sum 'C49 H57 F12 N3 O14 P2'
_chemical_formula_weight 1201.92
_chemical_name_systematic
; 
 ? 
;
_space_group_IT_number 2
_symmetry_cell_setting triclinic
_symmetry_space_group_name_Hall '-P 1'
_symmetry_space_group_name_H-M 'P -1'
_atom_sites_solution_hydrogens geom
_atom_sites_solution_primary direct
_atom_sites_solution_secondary difmap
_audit_creation_method SHELXL-97
_cell_angle_alpha 78.156(5)
_cell_angle_beta 85.048(4)
_cell_angle_gamma 63.555(5)
_cell_formula_units_Z 2
_cell_length_a 11.5845(5)
_cell_length_b 12.4583(7)
_cell_length_c 20.4960(11)
_cell_measurement_reflns_used 4110
_cell_measurement_temperature 100(2)
_cell_measurement_theta_max 24.9998
_cell_measurement_theta_min 3.7092
_cell_volume 2592.1(2)
_computing_cell_refinement 'CrysAlisPro (Oxford Diffraction)'
_computing_data_collection 'CrysAlisPro (Oxford Diffraction)'
_computing_data_reduction 'CrysAlisPro (Oxford Diffraction)'
_computing_molecular_graphics 'SHELXTL (Sheldrick, G. M. (2008). Acta Cryst. A64, 112-122.)'
_computing_publication_material 'SHELXTL (Sheldrick, G. M. (2008). Acta Cryst. A64, 112-122.)'
_computing_structure_refinement 'SHELXL-97 (Sheldrick, G. M. (2008). Acta Cryst. A64, 112-122.)'
_computing_structure_solution 'SHELXS-97 (Sheldrick, G. M. (2008). Acta Cryst. A64, 112-122.)'
_diffrn_ambient_temperature 100(2)
_diffrn_detector CCD
_diffrn_detector_type 'Oxford Diffraction Sapphire 3 CCD'
_diffrn_measured_fraction_theta_full 0.975
_diffrn_measured_fraction_theta_max 0.975
_diffrn_measurement_device '\k-geometry diffractometer'
_diffrn_measurement_device_type 'Oxford Diffraction Gemini'
_diffrn_measurement_method 'phi and omega scans'
_diffrn_radiation_monochromator graphite
_diffrn_radiation_probe x-ray
_diffrn_radiation_type MoK\a
_diffrn_radiation_wavelength 0.71073
_diffrn_reflns_av_R_equivalents 0.0429
_diffrn_reflns_av_sigmaI/netI 0.1220
_diffrn_reflns_limit_h_max 13
_diffrn_reflns_limit_h_min -9
_diffrn_reflns_limit_k_max 14
_diffrn_reflns_limit_k_min -14
_diffrn_reflns_limit_l_max 24
_diffrn_reflns_limit_l_min -24
_diffrn_reflns_number 16871
_diffrn_reflns_theta_full 25.18
_diffrn_reflns_theta_max 25.18
_diffrn_reflns_theta_min 3.72
_diffrn_source 'fine-focus sealed tube'
_diffrn_source_current 40
_diffrn_source_voltage 50
_diffrn_standards_decay_% <2%
_diffrn_standards_interval_count 50
_diffrn_standards_number 2
_exptl_absorpt_coefficient_mu 0.197
_exptl_absorpt_correction_type none
_exptl_crystal_colour orange
_exptl_crystal_density_diffrn 1.540
_exptl_crystal_density_method 'not measured'
_exptl_crystal_description plate
_exptl_crystal_F_000 1244
_exptl_crystal_size_max 0.20
_exptl_crystal_size_mid 0.15
_exptl_crystal_size_min 0.07
_refine_diff_density_max 0.797
_refine_diff_density_min -0.549
_refine_diff_density_rms 0.063
_refine_ls_extinction_method none
_refine_ls_goodness_of_fit_ref 0.841
_refine_ls_hydrogen_treatment constr
_refine_ls_matrix_type full
_refine_ls_number_parameters 740
_refine_ls_number_reflns 9077
_refine_ls_number_restraints 249
_refine_ls_restrained_S_all 0.849
_refine_ls_R_factor_all 0.1352
_refine_ls_R_factor_gt 0.0637
_refine_ls_shift/su_max 0.032
_refine_ls_shift/su_mean 0.000
_refine_ls_structure_factor_coef Fsqd
_refine_ls_weighting_details 'calc w=1/[\s^2^(Fo^2^)+(0.0982P)^2^+0.0000P] where P=(Fo^2^+2Fc^2^)/3'
_refine_ls_weighting_scheme calc
_refine_ls_wR_factor_gt 0.1534
_refine_ls_wR_factor_ref 0.1732
_reflns_number_gt 4186
_reflns_number_total 9077
_reflns_threshold_expression >2sigma(I)
_cod_data_source_file jo801886x_si_004.cif
_cod_data_source_block amp005
_cod_database_code 4023872

loop_
_symmetry_equiv_pos_as_xyz
'x, y, z'
'-x, -y, -z'

loop_
_atom_site_label
_atom_site_type_symbol
_atom_site_fract_x
_atom_site_fract_y
_atom_site_fract_z
_atom_site_U_iso_or_equiv
_atom_site_adp_type
_atom_site_occupancy
_atom_site_symmetry_multiplicity
_atom_site_calc_flag
_atom_site_refinement_flags
_atom_site_disorder_assembly
_atom_site_disorder_group
C1 C 0.1656(5) 0.2123(5) 0.2643(2) 0.0403(12) Uani 1 1 d . . .
H1 H 0.0952 0.1917 0.2710 0.048 Uiso 1 1 calc R . .
C2 C 0.2869(5) 0.1233(4) 0.2570(2) 0.0404(12) Uani 1 1 d . . .
H2 H 0.3014 0.0415 0.2587 0.049 Uiso 1 1 calc R . .
C3 C 0.3881(4) 0.1551(4) 0.2471(2) 0.0380(11) Uani 1 1 d . . .
H3 H 0.4734 0.0949 0.2425 0.046 Uiso 1 1 calc R . .
C4 C 0.3646(4) 0.2738(4) 0.24397(19) 0.0319(10) Uani 1 1 d . . .
H4 H 0.4339 0.2958 0.2359 0.038 Uiso 1 1 calc R . .
C5 C 0.2427(4) 0.3615(4) 0.25236(19) 0.0278(10) Uani 1 1 d . . .
C6 C 0.2131(4) 0.4891(4) 0.25143(18) 0.0242(9) Uani 1 1 d . . .
C7 C 0.3071(4) 0.5244(4) 0.26136(18) 0.0276(10) Uani 1 1 d . . .
H7 H 0.3939 0.4649 0.2693 0.033 Uiso 1 1 calc R . .
C8 C 0.2750(4) 0.6449(4) 0.2597(2) 0.0325(10) Uani 1 1 d . . .
H8 H 0.3397 0.6694 0.2655 0.039 Uiso 1 1 calc R . .
C9 C 0.1492(4) 0.7300(4) 0.2496(2) 0.0375(11) Uani 1 1 d . . .
H9 H 0.1264 0.8136 0.2488 0.045 Uiso 1 1 calc R . .
C10 C 0.0558(4) 0.6943(4) 0.24073(19) 0.0322(10) Uani 1 1 d . . .
H10 H -0.0317 0.7528 0.2343 0.039 Uiso 1 1 calc R . .
C11 C -0.0112(4) 0.5391(4) 0.2287(2) 0.0334(11) Uani 1 1 d . . .
H11A H -0.0978 0.6023 0.2371 0.040 Uiso 1 1 calc R . .
H11B H -0.0079 0.5302 0.1815 0.040 Uiso 1 1 calc R . .
C12 C 0.0121(4) 0.4205(4) 0.2735(2) 0.0349(11) Uani 1 1 d . . .
H12A H 0.0027 0.4308 0.3206 0.042 Uiso 1 1 calc R . .
H12B H -0.0521 0.3934 0.2640 0.042 Uiso 1 1 calc R . .
C13 C 0.5551(4) 0.0996(5) 0.4282(2) 0.0509(14) Uani 1 1 d . . .
H13A H 0.6090 0.0995 0.4632 0.061 Uiso 1 1 calc R . .
H13B H 0.5474 0.0219 0.4384 0.061 Uiso 1 1 calc R . .
C14 C 0.7420(4) 0.0499(4) 0.3617(2) 0.0410(12) Uani 1 1 d . . .
C15 C 0.7995(4) 0.0682(4) 0.2948(2) 0.0360(11) Uani 1 1 d . . .
C16 C 0.9312(4) 0.0351(4) 0.2914(3) 0.0443(13) Uani 1 1 d . . .
H16 H 0.9829 0.0002 0.3307 0.053 Uiso 1 1 calc R . .
C17 C 0.9854(4) 0.0537(5) 0.2301(3) 0.0491(14) Uani 1 1 d . . .
H17 H 1.0747 0.0336 0.2265 0.059 Uiso 1 1 calc R . .
C18 C 0.9082(4) 0.1018(5) 0.1743(3) 0.0500(14) Uani 1 1 d . . .
H18 H 0.9430 0.1158 0.1315 0.060 Uiso 1 1 calc R . .
C19 C 0.7783(4) 0.1296(5) 0.1816(2) 0.0417(12) Uani 1 1 d . . .
C20 C 0.6958(5) 0.1798(6) 0.1206(2) 0.0562(15) Uani 1 1 d . . .
C21 C 0.5042(5) 0.2054(6) 0.0696(2) 0.0599(17) Uani 1 1 d . . .
H21A H 0.4722 0.1444 0.0679 0.072 Uiso 1 1 calc R . .
H21B H 0.5550 0.2114 0.0288 0.072 Uiso 1 1 calc R . .
C22 C 0.3923(5) 0.3264(5) 0.0713(2) 0.0460(13) Uani 1 1 d . . .
C23 C 0.2678(5) 0.3343(5) 0.0766(2) 0.0458(14) Uani 1 1 d . . .
H23 H 0.2545 0.2637 0.0787 0.055 Uiso 1 1 calc R . .
C24 C 0.1635(5) 0.4471(5) 0.0788(2) 0.0456(13) Uani 1 1 d . . .
C25 C 0.1799(6) 0.5528(6) 0.0762(2) 0.0501(15) Uani 1 1 d . . .
C26 C 0.3072(7) 0.5413(6) 0.0723(2) 0.0616(16) Uani 1 1 d . . .
H26 H 0.3219 0.6107 0.0716 0.074 Uiso 1 1 calc R . .
C27 C 0.4105(6) 0.4294(7) 0.0693(2) 0.0618(17) Uani 1 1 d . . .
H27 H 0.4954 0.4233 0.0658 0.074 Uiso 1 1 calc R . .
C28 C 0.0069(4) 0.3673(4) 0.0807(2) 0.0418(12) Uani 1 1 d . . .
H28A H 0.0510 0.2985 0.1177 0.050 Uiso 1 1 calc R . .
H28B H 0.0345 0.3382 0.0380 0.050 Uiso 1 1 calc R . .
C29 C -0.1355(4) 0.4162(5) 0.0880(2) 0.0458(13) Uani 1 1 d . . .
H29A H -0.1782 0.4943 0.0563 0.055 Uiso 1 1 calc R . .
H29B H -0.1644 0.3578 0.0776 0.055 Uiso 1 1 calc R . .
C30 C -0.3029(5) 0.4934(5) 0.1656(3) 0.0721(19) Uani 1 1 d . . .
H30A H -0.3392 0.5717 0.1335 0.087 Uiso 1 1 calc R . .
H30B H -0.3416 0.4424 0.1550 0.087 Uiso 1 1 calc R . .
C31 C -0.3420(5) 0.5174(10) 0.2278(4) 0.158(5) Uani 1 1 d . . .
H31A H -0.3638 0.6045 0.2255 0.190 Uiso 1 1 calc R . .
H31B H -0.4238 0.5100 0.2359 0.190 Uiso 1 1 calc R . .
C32 C -0.3197(5) 0.4121(7) 0.3326(3) 0.102(3) Uani 1 1 d . . .
H32A H -0.3549 0.3626 0.3170 0.122 Uiso 1 1 calc R . .
H32B H -0.3936 0.4812 0.3479 0.122 Uiso 1 1 calc R . .
C33 C -0.2382(6) 0.3369(8) 0.3908(3) 0.103(3) Uani 1 1 d . . .
H33A H -0.2224 0.3915 0.4139 0.124 Uiso 1 1 calc R . .
H33B H -0.2880 0.3011 0.4216 0.124 Uiso 1 1 calc R . .
C34 C -0.0535(4) 0.1742(4) 0.4397(2) 0.0409(12) Uani 1 1 d . . .
H34A H -0.0566 0.0944 0.4487 0.049 Uiso 1 1 calc R . .
H34B H -0.0920 0.2149 0.4782 0.049 Uiso 1 1 calc R . .
C35 C 0.0827(4) 0.1548(4) 0.4317(2) 0.0375(11) Uani 1 1 d . . .
H35A H 0.1338 0.1015 0.4719 0.045 Uiso 1 1 calc R . .
H35B H 0.1218 0.1161 0.3927 0.045 Uiso 1 1 calc R . .
C36 C 0.1937(4) 0.2829(4) 0.42193(19) 0.0342(11) Uani 1 1 d . . .
C37 C 0.3153(4) 0.1850(4) 0.4239(2) 0.0390(11) Uani 1 1 d . . .
H37 H 0.3242 0.1055 0.4237 0.047 Uiso 1 1 calc R . .
C38 C 0.4247(4) 0.2052(5) 0.4261(2) 0.0389(12) Uani 1 1 d . . .
C39 C 0.4105(5) 0.3199(5) 0.4273(2) 0.0447(13) Uani 1 1 d . . .
H39 H 0.4848 0.3322 0.4307 0.054 Uiso 1 1 calc R . .
C40 C 0.2903(5) 0.4180(5) 0.4236(2) 0.0407(12) Uani 1 1 d . . .
H40 H 0.2827 0.4972 0.4233 0.049 Uiso 1 1 calc R . .
C41 C 0.1807(4) 0.4011(4) 0.42042(19) 0.0343(11) Uani 1 1 d . . .
C42 C 0.0335(5) 0.6093(4) 0.4245(2) 0.0458(13) Uani 1 1 d . . .
H42A H 0.0792 0.6439 0.3899 0.055 Uiso 1 1 calc R . .
H42B H 0.0641 0.6056 0.4689 0.055 Uiso 1 1 calc R . .
C43 C -0.1081(5) 0.6859(5) 0.4182(2) 0.0524(14) Uani 1 1 d . . .
H43A H -0.1535 0.6415 0.4456 0.063 Uiso 1 1 calc R . .
H43B H -0.1315 0.7621 0.4348 0.063 Uiso 1 1 calc R . .
C44 C -0.2780(5) 0.7484(6) 0.3432(3) 0.0711(18) Uani 1 1 d . . .
H44A H -0.3261 0.7952 0.3782 0.085 Uiso 1 1 calc R . .
H44B H -0.2912 0.6735 0.3504 0.085 Uiso 1 1 calc R . .
C45 C -0.3307(5) 0.8200(6) 0.2796(3) 0.0741(19) Uani 1 1 d . . .
H45A H -0.4110 0.8139 0.2728 0.089 Uiso 1 1 calc R . .
H45B H -0.3549 0.9064 0.2809 0.089 Uiso 1 1 calc R . .
C46 C -0.3113(5) 0.8527(5) 0.1632(3) 0.0615(16) Uani 1 1 d . . .
H46A H -0.3570 0.9412 0.1638 0.074 Uiso 1 1 calc R . .
H46B H -0.3761 0.8255 0.1548 0.074 Uiso 1 1 calc R . .
C47 C -0.2197(6) 0.8331(7) 0.1097(3) 0.088(2) Uani 1 1 d . . .
H47A H -0.1788 0.7454 0.1071 0.106 Uiso 1 1 calc R . .
H47B H -0.2662 0.8793 0.0672 0.106 Uiso 1 1 calc R . .
C48 C -0.0448(7) 0.8718(6) 0.0604(3) 0.0748(19) Uani 1 1 d . . .
H48A H -0.0362 0.9489 0.0536 0.090 Uiso 1 1 calc R . .
H48B H -0.0855 0.8715 0.0199 0.090 Uiso 1 1 calc R . .
C49 C 0.0857(7) 0.7671(6) 0.0694(2) 0.0675(19) Uani 1 1 d . . .
H49A H 0.1397 0.7743 0.0301 0.081 Uiso 1 1 calc R . .
H49B H 0.1279 0.7671 0.1093 0.081 Uiso 1 1 calc R . .
N1 N 0.7221(3) 0.1150(3) 0.24103(17) 0.0366(9) Uani 1 1 d . . .
N2 N 0.0893(3) 0.5768(3) 0.24127(15) 0.0255(8) Uani 1 1 d . . .
N3 N 0.1439(3) 0.3278(3) 0.26230(16) 0.0309(8) Uani 1 1 d . . .
O1 O 0.6139(3) 0.1127(3) 0.36256(14) 0.0460(9) Uani 1 1 d . . .
O2 O 0.8070(3) -0.0159(3) 0.40974(16) 0.0495(9) Uani 1 1 d . . .
O3 O 0.7294(4) 0.2249(5) 0.06859(17) 0.0881(15) Uani 1 1 d . . .
O4 O 0.5879(3) 0.1642(3) 0.12852(14) 0.0469(9) Uani 1 1 d . . .
O5 O 0.0365(3) 0.4667(3) 0.08236(14) 0.0445(8) Uani 1 1 d . . .
O6 O -0.1705(3) 0.4353(3) 0.15449(14) 0.0454(9) Uani 1 1 d . . .
O7 O -0.2706(3) 0.4568(4) 0.2819(2) 0.0866(14) Uani 1 1 d . . .
O8 O -0.1257(3) 0.2472(3) 0.38106(15) 0.0505(9) Uani 1 1 d . . .
O9 O 0.0795(3) 0.2746(3) 0.42225(14) 0.0369(7) Uani 1 1 d . . .
O10 O 0.0575(3) 0.4899(3) 0.41595(14) 0.0372(7) Uani 1 1 d . . .
O11 O -0.1473(3) 0.7147(3) 0.35039(14) 0.0466(8) Uani 1 1 d . . .
O12 O -0.2539(3) 0.7904(4) 0.22591(18) 0.0633(11) Uani 1 1 d . . .
O13 O -0.1265(4) 0.8673(4) 0.11661(16) 0.0733(12) Uani 1 1 d . . .
O14 O 0.0732(4) 0.6559(4) 0.07698(16) 0.0560(10) Uani 1 1 d . . .
P1 P 0.33679(11) 0.80486(11) 0.39300(5) 0.0325(3) Uani 1 1 d D . .
F1 F 0.3995(2) 0.8985(2) 0.38703(13) 0.0497(7) Uani 1 1 d . A .
F2 F 0.2718(3) 0.7145(3) 0.39739(13) 0.0549(8) Uani 1 1 d . A .
F3A F 0.4248(7) 0.7515(9) 0.3310(4) 0.0296(15) Uiso 0.516(4) 1 d PD A 1
F4A F 0.2287(7) 0.9041(7) 0.3419(5) 0.0331(16) Uiso 0.516(4) 1 d PD A 1
F5A F 0.2550(9) 0.8633(8) 0.4537(4) 0.0364(14) Uiso 0.516(4) 1 d PD A 1
F6A F 0.4539(10) 0.7105(7) 0.4424(5) 0.0480(18) Uiso 0.516(4) 1 d PD A 1
F3B F 0.3961(14) 0.7305(10) 0.4615(5) 0.047(3) Uiso 0.296(8) 1 d PD A 2
F4B F 0.2050(11) 0.8962(10) 0.4291(7) 0.053(3) Uiso 0.296(8) 1 d PD A 2
F5B F 0.2536(10) 0.8757(10) 0.3223(5) 0.040(3) Uiso 0.296(8) 1 d PD A 2
F6B F 0.4428(9) 0.7158(10) 0.3543(7) 0.041(3) Uiso 0.296(8) 1 d PD A 2
F3C F 0.3062(17) 0.8053(19) 0.4687(6) 0.034(4) Uiso 0.188(8) 1 d PD A 3
F4C F 0.2096(15) 0.9187(15) 0.3673(11) 0.055(6) Uiso 0.188(8) 1 d PD A 3
F5C F 0.3872(18) 0.7988(19) 0.3174(8) 0.050(6) Uiso 0.188(8) 1 d PD A 3
F6C F 0.4784(15) 0.6863(16) 0.4194(11) 0.059(6) Uiso 0.188(8) 1 d PD A 3
P2A P 0.3119(10) 0.9453(10) 0.1105(5) 0.043(3) Uani 0.500(5) 1 d PDU B 1
F7A F 0.3578(6) 1.0068(6) 0.0418(3) 0.0588(19) Uiso 0.500(5) 1 d PD B 1
F8A F 0.3944(5) 0.9907(5) 0.1467(3) 0.0464(16) Uiso 0.500(5) 1 d PD B 1
F9A F 0.2765(6) 0.8946(6) 0.1826(3) 0.076(2) Uiso 0.500(5) 1 d PD B 1
F10A F 0.2247(8) 0.9126(7) 0.0770(5) 0.095(3) Uiso 0.500(5) 1 d PD B 1
F11A F 0.1955(7) 1.0758(7) 0.1156(4) 0.059(2) Uiso 0.500(5) 1 d PD B 1
F12A F 0.4375(5) 0.8197(5) 0.1084(3) 0.0475(17) Uiso 0.500(5) 1 d PD B 1
P2B P 0.3215(11) 0.9265(11) 0.1033(5) 0.044(2) Uani 0.500(5) 1 d PDU B 2
F7B F 0.3718(6) 0.9253(7) 0.1724(3) 0.074(2) Uiso 0.500(5) 1 d PD B 2
F8B F 0.2635(5) 0.9195(4) 0.0369(3) 0.0397(15) Uiso 0.500(5) 1 d PD B 2
F9B F 0.3987(7) 0.7816(7) 0.1117(4) 0.083(2) Uiso 0.500(5) 1 d PD B 2
F10B F 0.2091(5) 0.8977(5) 0.1443(3) 0.062(2) Uiso 0.500(5) 1 d PD B 2
F11B F 0.4312(7) 0.9467(7) 0.0661(4) 0.080(2) Uiso 0.500(5) 1 d PD B 2
F12B F 0.2184(8) 1.0671(8) 0.0921(4) 0.077(3) Uiso 0.500(5) 1 d PD B 2

loop_
_atom_site_aniso_label
_atom_site_aniso_U_11
_atom_site_aniso_U_22
_atom_site_aniso_U_33
_atom_site_aniso_U_23
_atom_site_aniso_U_13
_atom_site_aniso_U_12
C1 0.051(3) 0.047(3) 0.036(3) -0.008(2) 0.000(2) -0.033(3)
C2 0.064(3) 0.029(3) 0.030(3) -0.004(2) 0.002(2) -0.022(3)
C3 0.045(3) 0.039(3) 0.025(2) -0.004(2) 0.002(2) -0.015(2)
C4 0.038(3) 0.034(3) 0.026(2) -0.005(2) 0.0014(19) -0.018(2)
C5 0.029(2) 0.040(3) 0.021(2) -0.0059(19) 0.0001(17) -0.021(2)
C6 0.026(2) 0.031(3) 0.017(2) -0.0052(18) 0.0036(17) -0.014(2)
C7 0.024(2) 0.040(3) 0.021(2) -0.0056(19) 0.0034(17) -0.017(2)
C8 0.039(3) 0.042(3) 0.027(2) -0.007(2) 0.0024(19) -0.028(2)
C9 0.044(3) 0.036(3) 0.037(3) -0.003(2) 0.005(2) -0.023(2)
C10 0.036(3) 0.033(3) 0.023(2) -0.002(2) 0.0064(18) -0.014(2)
C11 0.026(2) 0.053(3) 0.027(2) -0.010(2) -0.0007(18) -0.021(2)
C12 0.030(2) 0.050(3) 0.034(3) -0.012(2) 0.0078(19) -0.025(2)
C13 0.049(3) 0.070(4) 0.023(3) 0.004(2) 0.002(2) -0.023(3)
C14 0.029(3) 0.045(3) 0.042(3) -0.006(2) -0.008(2) -0.010(2)
C15 0.020(2) 0.046(3) 0.040(3) -0.012(2) 0.001(2) -0.011(2)
C16 0.027(3) 0.034(3) 0.074(4) -0.023(3) -0.005(2) -0.010(2)
C17 0.025(3) 0.047(3) 0.090(4) -0.041(3) 0.020(3) -0.021(2)
C18 0.044(3) 0.065(4) 0.067(4) -0.042(3) 0.034(3) -0.041(3)
C19 0.034(3) 0.059(3) 0.045(3) -0.023(3) 0.015(2) -0.030(2)
C20 0.066(3) 0.107(5) 0.030(3) -0.019(3) 0.014(3) -0.068(4)
C21 0.079(4) 0.112(5) 0.027(3) -0.007(3) 0.001(3) -0.079(4)
C22 0.063(3) 0.070(4) 0.020(2) 0.000(2) 0.000(2) -0.047(3)
C23 0.075(4) 0.074(4) 0.016(2) 0.007(2) -0.007(2) -0.062(3)
C24 0.073(4) 0.064(4) 0.015(2) 0.001(2) -0.002(2) -0.047(3)
C25 0.102(5) 0.074(4) 0.015(2) -0.001(2) 0.003(3) -0.078(4)
C26 0.111(5) 0.078(5) 0.030(3) 0.001(3) 0.004(3) -0.077(4)
C27 0.098(5) 0.104(5) 0.025(3) 0.002(3) -0.004(3) -0.087(5)
C28 0.064(3) 0.051(3) 0.026(3) -0.001(2) -0.007(2) -0.040(3)
C29 0.059(3) 0.048(3) 0.041(3) -0.003(2) -0.023(2) -0.031(3)
C30 0.051(4) 0.061(4) 0.087(5) -0.026(3) -0.035(3) 0.002(3)
C31 0.030(4) 0.263(11) 0.060(5) 0.072(6) 0.003(3) 0.000(5)
C32 0.043(3) 0.123(6) 0.107(6) 0.066(5) -0.009(4) -0.042(4)
C33 0.054(4) 0.149(7) 0.044(4) 0.007(4) 0.007(3) 0.000(4)
C34 0.058(3) 0.042(3) 0.028(3) -0.002(2) 0.004(2) -0.030(3)
C35 0.056(3) 0.029(3) 0.030(3) -0.001(2) 0.010(2) -0.025(2)
C36 0.044(3) 0.039(3) 0.019(2) -0.003(2) 0.0085(19) -0.019(2)
C37 0.057(3) 0.040(3) 0.020(2) -0.004(2) 0.012(2) -0.024(3)
C38 0.043(3) 0.059(4) 0.015(2) 0.002(2) 0.0043(19) -0.027(3)
C39 0.050(3) 0.066(4) 0.023(3) -0.003(2) 0.004(2) -0.032(3)
C40 0.063(3) 0.055(3) 0.019(2) -0.003(2) 0.007(2) -0.042(3)
C41 0.052(3) 0.042(3) 0.017(2) -0.006(2) 0.0127(19) -0.029(3)
C42 0.083(4) 0.040(3) 0.027(3) -0.008(2) 0.008(2) -0.038(3)
C43 0.085(4) 0.039(3) 0.032(3) -0.012(2) 0.027(3) -0.029(3)
C44 0.053(4) 0.103(5) 0.072(4) -0.037(4) 0.034(3) -0.045(4)
C45 0.026(3) 0.070(4) 0.095(5) 0.011(4) 0.016(3) -0.007(3)
C46 0.048(3) 0.049(4) 0.080(4) 0.004(3) -0.031(3) -0.015(3)
C47 0.073(4) 0.122(6) 0.055(4) -0.004(4) -0.033(4) -0.030(4)
C48 0.145(6) 0.076(5) 0.030(3) -0.008(3) 0.012(4) -0.074(5)
C49 0.151(6) 0.082(5) 0.024(3) -0.016(3) 0.029(3) -0.101(5)
N1 0.029(2) 0.050(3) 0.030(2) -0.0104(18) 0.0093(17) -0.0173(18)
N2 0.0253(19) 0.036(2) 0.0180(18) -0.0062(15) 0.0046(14) -0.0160(17)
N3 0.036(2) 0.037(2) 0.029(2) -0.0093(17) 0.0016(15) -0.0223(18)
O1 0.0320(18) 0.064(2) 0.0247(17) 0.0040(15) -0.0006(13) -0.0114(16)
O2 0.0465(19) 0.046(2) 0.046(2) 0.0031(17) -0.0207(17) -0.0135(17)
O3 0.120(3) 0.180(5) 0.028(2) -0.013(2) 0.018(2) -0.129(4)
O4 0.0489(19) 0.083(3) 0.0280(17) -0.0056(16) 0.0052(14) -0.0484(19)
O5 0.070(2) 0.061(2) 0.0276(17) -0.0107(16) 0.0067(15) -0.0507(19)
O6 0.0426(19) 0.070(2) 0.0316(18) 0.0121(16) -0.0109(14) -0.0387(18)
O7 0.041(2) 0.091(3) 0.076(3) 0.028(2) 0.009(2) -0.003(2)
O8 0.064(2) 0.043(2) 0.0356(19) -0.0003(16) 0.0010(17) -0.0187(19)
O9 0.0455(18) 0.0318(19) 0.0382(18) -0.0064(14) 0.0122(14) -0.0234(15)
O10 0.051(2) 0.0308(18) 0.0353(18) -0.0104(14) 0.0110(14) -0.0234(16)
O11 0.0443(19) 0.053(2) 0.0299(18) -0.0026(15) 0.0178(14) -0.0157(16)
O12 0.0272(18) 0.097(3) 0.055(2) -0.015(2) -0.0002(17) -0.0171(19)
O13 0.126(3) 0.109(3) 0.0263(19) -0.003(2) 0.001(2) -0.092(3)
O14 0.101(3) 0.059(3) 0.034(2) -0.0036(18) 0.0022(19) -0.061(3)
P1 0.0407(7) 0.0346(7) 0.0257(6) -0.0024(5) 0.0007(5) -0.0210(6)
F1 0.0522(16) 0.0578(19) 0.0579(18) -0.0174(14) 0.0080(13) -0.0393(15)
F2 0.082(2) 0.0571(19) 0.0474(17) -0.0069(14) 0.0103(14) -0.0531(16)
P2A 0.025(3) 0.057(4) 0.026(3) 0.015(3) -0.005(2) -0.010(2)
P2B 0.039(4) 0.068(4) 0.043(3) -0.021(2) 0.016(2) -0.040(4)

loop_
_atom_type_symbol
_atom_type_description
_atom_type_scat_dispersion_real
_atom_type_scat_dispersion_imag
_atom_type_scat_source
C C 0.0033 0.0016 'International Tables Vol C Tables 4.2.6.8 and 6.1.1.4'
H H 0.0000 0.0000 'International Tables Vol C Tables 4.2.6.8 and 6.1.1.4'
N N 0.0061 0.0033 'International Tables Vol C Tables 4.2.6.8 and 6.1.1.4'
O O 0.0106 0.0060 'International Tables Vol C Tables 4.2.6.8 and 6.1.1.4'
F F 0.0171 0.0103 'International Tables Vol C Tables 4.2.6.8 and 6.1.1.4'
P P 0.1023 0.0942 'International Tables Vol C Tables 4.2.6.8 and 6.1.1.4'

loop_
_geom_angle_atom_site_label_1
_geom_angle_atom_site_label_2
_geom_angle_atom_site_label_3
_geom_angle
_geom_angle_site_symmetry_1
_geom_angle_site_symmetry_3
_geom_angle_publ_flag
N3 C1 C2 121.4(4) . . ?
C1 C2 C3 118.4(4) . . ?
C4 C3 C2 119.7(4) . . ?
C3 C4 C5 121.1(4) . . ?
N3 C5 C4 118.2(4) . . ?
N3 C5 C6 118.6(4) . . ?
C4 C5 C6 123.2(4) . . ?
N2 C6 C7 118.1(4) . . ?
N2 C6 C5 119.6(3) . . ?
C7 C6 C5 122.2(4) . . ?
C8 C7 C6 120.2(4) . . ?
C9 C8 C7 119.7(4) . . ?
C8 C9 C10 120.0(4) . . ?
N2 C10 C9 119.5(4) . . ?
C12 C11 N2 109.5(3) . . ?
N3 C12 C11 109.3(3) . . ?
O1 C13 C38 107.5(4) . . ?
O2 C14 O1 124.2(4) . . ?
O2 C14 C15 122.2(4) . . ?
O1 C14 C15 113.6(4) . . ?
N1 C15 C16 123.4(4) . . ?
N1 C15 C14 118.5(3) . . ?
C16 C15 C14 118.1(4) . . ?
C17 C16 C15 118.8(4) . . ?
C18 C17 C16 118.9(4) . . ?
C17 C18 C19 118.8(5) . . ?
N1 C19 C18 123.5(4) . . ?
N1 C19 C20 118.1(4) . . ?
C18 C19 C20 118.4(4) . . ?
O3 C20 O4 124.9(4) . . ?
O3 C20 C19 121.5(4) . . ?
O4 C20 C19 113.5(4) . . ?
O4 C21 C22 111.4(4) . . ?
C27 C22 C23 119.9(6) . . ?
C27 C22 C21 121.0(5) . . ?
C23 C22 C21 119.1(5) . . ?
C24 C23 C22 119.0(5) . . ?
O5 C24 C23 124.3(4) . . ?
O5 C24 C25 113.8(5) . . ?
C23 C24 C25 121.9(5) . . ?
O14 C25 C24 116.6(5) . . ?
O14 C25 C26 125.7(5) . . ?
C24 C25 C26 117.7(6) . . ?
C27 C26 C25 120.3(5) . . ?
C22 C27 C26 121.2(5) . . ?
O5 C28 C29 105.8(4) . . ?
O6 C29 C28 109.6(3) . . ?
C31 C30 O6 117.4(4) . . ?
O7 C31 C30 123.6(7) . . ?
O7 C32 C33 119.2(5) . . ?
O8 C33 C32 118.2(6) . . ?
O8 C34 C35 110.4(4) . . ?
O9 C35 C34 106.1(4) . . ?
O9 C36 C37 124.8(4) . . ?
O9 C36 C41 114.8(4) . . ?
C37 C36 C41 120.4(4) . . ?
C36 C37 C38 119.1(5) . . ?
C39 C38 C37 119.9(4) . . ?
C39 C38 C13 121.3(4) . . ?
C37 C38 C13 118.8(5) . . ?
C38 C39 C40 121.3(4) . . ?
C39 C40 C41 120.1(5) . . ?
O10 C41 C40 125.8(4) . . ?
O10 C41 C36 115.0(4) . . ?
C40 C41 C36 119.2(4) . . ?
O10 C42 C43 106.9(4) . . ?
O11 C43 C42 110.3(4) . . ?
O11 C44 C45 114.2(4) . . ?
O12 C45 C44 116.6(4) . . ?
O12 C46 C47 113.0(4) . . ?
O13 C47 C46 113.6(5) . . ?
O13 C48 C49 112.3(5) . . ?
O14 C49 C48 109.0(5) . . ?
C15 N1 C19 116.4(3) . . ?
C10 N2 C6 122.5(3) . . ?
C10 N2 C11 119.4(3) . . ?
C6 N2 C11 118.1(3) . . ?
C1 N3 C5 121.1(4) . . ?
C1 N3 C12 119.8(3) . . ?
C5 N3 C12 119.0(4) . . ?
C14 O1 C13 114.7(3) . . ?
C20 O4 C21 117.0(3) . . ?
C24 O5 C28 119.0(4) . . ?
C30 O6 C29 114.9(4) . . ?
C32 O7 C31 119.0(5) . . ?
C33 O8 C34 115.5(4) . . ?
C36 O9 C35 118.7(3) . . ?
C41 O10 C42 118.8(3) . . ?
C44 O11 C43 113.0(4) . . ?
C45 O12 C46 116.1(4) . . ?
C47 O13 C48 117.4(4) . . ?
C25 O14 C49 118.2(4) . . ?
F6B P1 F3B 93.7(6) . . ?
F4C P1 F3C 95.8(9) . . ?
F4A P1 F5A 90.8(4) . . ?
F6B P1 F2 84.5(4) . . ?
F3B P1 F2 85.5(4) . . ?
F4C P1 F2 92.3(6) . . ?
F3C P1 F2 87.4(5) . . ?
F4A P1 F2 90.2(3) . . ?
F5A P1 F2 92.8(2) . . ?
F4A P1 F6A 175.0(4) . . ?
F5A P1 F6A 90.7(4) . . ?
F2 P1 F6A 94.6(3) . . ?
F6B P1 F1 95.8(4) . . ?
F3B P1 F1 95.9(4) . . ?
F4C P1 F1 86.3(6) . . ?
F3C P1 F1 93.4(5) . . ?
F4A P1 F1 88.3(3) . . ?
F5A P1 F1 87.3(2) . . ?
F2 P1 F1 178.45(16) . . ?
F6A P1 F1 87.0(3) . . ?
F4C P1 F5C 90.1(9) . . ?
F3C P1 F5C 172.7(8) . . ?
F2 P1 F5C 96.7(6) . . ?
F1 P1 F5C 82.7(6) . . ?
F4A P1 F3A 89.4(4) . . ?
F5A P1 F3A 176.0(3) . . ?
F2 P1 F3A 91.2(3) . . ?
F6A P1 F3A 88.9(4) . . ?
F1 P1 F3A 88.7(3) . . ?
F6B P1 F5B 89.1(5) . . ?
F3B P1 F5B 169.9(6) . . ?
F2 P1 F5B 85.1(4) . . ?
F1 P1 F5B 93.4(4) . . ?
F10A P2A F9A 92.9(7) . . ?
F10A P2A F12A 95.3(8) . . ?
F9A P2A F12A 91.7(5) . . ?
F10A P2A F8A 175.2(10) . . ?
F9A P2A F8A 86.7(6) . . ?
F12A P2A F8A 89.5(5) . . ?
F10A P2A F11A 90.6(6) . . ?
F9A P2A F11A 88.5(7) . . ?
F12A P2A F11A 174.1(8) . . ?
F8A P2A F11A 84.6(7) . . ?
F10A P2A F7A 95.3(6) . . ?
F9A P2A F7A 171.6(9) . . ?
F12A P2A F7A 89.4(7) . . ?
F8A P2A F7A 85.0(6) . . ?
F11A P2A F7A 89.6(6) . . ?
F11B P2B F7B 92.3(7) . . ?
F11B P2B F9B 92.8(8) . . ?
F7B P2B F9B 92.0(6) . . ?
F11B P2B F12B 96.5(7) . . ?
F7B P2B F12B 95.3(8) . . ?
F9B P2B F12B 167.8(8) . . ?
F11B P2B F8B 93.0(7) . . ?
F7B P2B F8B 174.2(8) . . ?
F9B P2B F8B 85.2(7) . . ?
F12B P2B F8B 86.6(6) . . ?
F11B P2B F10B 177.1(10) . . ?
F7B P2B F10B 87.1(7) . . ?
F9B P2B F10B 84.4(6) . . ?
F12B P2B F10B 86.3(7) . . ?
F8B P2B F10B 87.5(6) . . ?

loop_
_geom_bond_atom_site_label_1
_geom_bond_atom_site_label_2
_geom_bond_distance
_geom_bond_site_symmetry_2
_geom_bond_publ_flag
C1 N3 1.338(5) . ?
C1 C2 1.369(6) . ?
C2 C3 1.382(6) . ?
C3 C4 1.367(6) . ?
C4 C5 1.371(6) . ?
C5 N3 1.370(5) . ?
C5 C6 1.465(6) . ?
C6 N2 1.363(5) . ?
C6 C7 1.387(5) . ?
C7 C8 1.370(6) . ?
C8 C9 1.369(6) . ?
C9 C10 1.378(6) . ?
C10 N2 1.334(5) . ?
C11 C12 1.493(6) . ?
C11 N2 1.494(5) . ?
C12 N3 1.482(5) . ?
C13 O1 1.467(5) . ?
C13 C38 1.494(7) . ?
C14 O2 1.207(5) . ?
C14 O1 1.335(5) . ?
C14 C15 1.491(6) . ?
C15 N1 1.342(5) . ?
C15 C16 1.390(6) . ?
C16 C17 1.379(7) . ?
C17 C18 1.373(7) . ?
C18 C19 1.387(6) . ?
C19 N1 1.349(5) . ?
C19 C20 1.490(6) . ?
C20 O3 1.216(5) . ?
C20 O4 1.340(5) . ?
C21 O4 1.472(5) . ?
C21 C22 1.493(8) . ?
C22 C27 1.381(7) . ?
C22 C23 1.398(6) . ?
C23 C24 1.394(7) . ?
C24 O5 1.377(6) . ?
C24 C25 1.402(7) . ?
C25 O14 1.330(7) . ?
C25 C26 1.413(7) . ?
C26 C27 1.385(8) . ?
C28 O5 1.432(5) . ?
C28 C29 1.487(6) . ?
C29 O6 1.425(5) . ?
C30 C31 1.362(9) . ?
C30 O6 1.396(6) . ?
C31 O7 1.320(7) . ?
C32 O7 1.286(6) . ?
C32 C33 1.462(7) . ?
C33 O8 1.317(7) . ?
C34 O8 1.421(5) . ?
C34 C35 1.486(6) . ?
C35 O9 1.449(5) . ?
C36 O9 1.372(5) . ?
C36 C37 1.390(6) . ?
C36 C41 1.405(6) . ?
C37 C38 1.405(6) . ?
C38 C39 1.368(7) . ?
C39 C40 1.379(7) . ?
C40 C41 1.385(6) . ?
C41 O10 1.358(5) . ?
C42 O10 1.432(5) . ?
C42 C43 1.487(7) . ?
C43 O11 1.423(5) . ?
C44 O11 1.392(6) . ?
C44 C45 1.428(8) . ?
C45 O12 1.358(7) . ?
C46 O12 1.405(6) . ?
C46 C47 1.438(8) . ?
C47 O13 1.352(7) . ?
C48 O13 1.435(7) . ?
C48 C49 1.488(8) . ?
C49 O14 1.431(6) . ?
P1 F6B 1.532(9) . ?
P1 F3B 1.539(9) . ?
P1 F4C 1.558(15) . ?
P1 F3C 1.561(12) . ?
P1 F4A 1.583(6) . ?
P1 F5A 1.591(5) . ?
P1 F2 1.594(3) . ?
P1 F6A 1.605(6) . ?
P1 F1 1.608(3) . ?
P1 F5C 1.613(14) . ?
P1 F3A 1.617(6) . ?
P1 F5B 1.663(9) . ?
P2A F10A 1.503(12) . ?
P2A F9A 1.579(12) . ?
P2A F12A 1.599(13) . ?
P2A F8A 1.600(12) . ?
P2A F11A 1.601(13) . ?
P2A F7A 1.625(12) . ?
P2B F11B 1.515(13) . ?
P2B F7B 1.572(12) . ?
P2B F9B 1.597(14) . ?
P2B F12B 1.602(14) . ?
P2B F8B 1.604(12) . ?
P2B F10B 1.623(12) . ?

loop_
_geom_torsion_atom_site_label_1
_geom_torsion_atom_site_label_2
_geom_torsion_atom_site_label_3
_geom_torsion_atom_site_label_4
_geom_torsion
_geom_torsion_site_symmetry_1
_geom_torsion_site_symmetry_2
_geom_torsion_site_symmetry_3
_geom_torsion_site_symmetry_4
_geom_torsion_publ_flag
N3 C1 C2 C3 -0.2(6) . . . . ?
C1 C2 C3 C4 -0.9(6) . . . . ?
C2 C3 C4 C5 1.8(6) . . . . ?
C3 C4 C5 N3 -1.6(6) . . . . ?
C3 C4 C5 C6 178.1(4) . . . . ?
N3 C5 C6 N2 -18.6(5) . . . . ?
C4 C5 C6 N2 161.6(4) . . . . ?
N3 C5 C6 C7 160.6(4) . . . . ?
C4 C5 C6 C7 -19.2(6) . . . . ?
N2 C6 C7 C8 -1.1(5) . . . . ?
C5 C6 C7 C8 179.6(4) . . . . ?
C6 C7 C8 C9 1.4(6) . . . . ?
C7 C8 C9 C10 -0.5(6) . . . . ?
C8 C9 C10 N2 -0.8(6) . . . . ?
N2 C11 C12 N3 -57.1(4) . . . . ?
O2 C14 C15 N1 162.5(4) . . . . ?
O1 C14 C15 N1 -17.5(6) . . . . ?
O2 C14 C15 C16 -17.0(7) . . . . ?
O1 C14 C15 C16 163.0(4) . . . . ?
N1 C15 C16 C17 1.8(7) . . . . ?
C14 C15 C16 C17 -178.7(4) . . . . ?
C15 C16 C17 C18 -1.4(7) . . . . ?
C16 C17 C18 C19 -0.2(7) . . . . ?
C17 C18 C19 N1 1.8(7) . . . . ?
C17 C18 C19 C20 -179.0(5) . . . . ?
N1 C19 C20 O3 160.6(5) . . . . ?
C18 C19 C20 O3 -18.6(8) . . . . ?
N1 C19 C20 O4 -22.7(7) . . . . ?
C18 C19 C20 O4 158.1(5) . . . . ?
O4 C21 C22 C27 63.4(5) . . . . ?
O4 C21 C22 C23 -115.1(4) . . . . ?
C27 C22 C23 C24 0.9(6) . . . . ?
C21 C22 C23 C24 179.4(4) . . . . ?
C22 C23 C24 O5 178.4(4) . . . . ?
C22 C23 C24 C25 -0.4(6) . . . . ?
O5 C24 C25 O14 -0.5(5) . . . . ?
C23 C24 C25 O14 178.4(4) . . . . ?
O5 C24 C25 C26 -179.8(4) . . . . ?
C23 C24 C25 C26 -0.9(6) . . . . ?
O14 C25 C26 C27 -177.5(4) . . . . ?
C24 C25 C26 C27 1.7(7) . . . . ?
C23 C22 C27 C26 -0.2(7) . . . . ?
C21 C22 C27 C26 -178.6(4) . . . . ?
C25 C26 C27 C22 -1.2(7) . . . . ?
O5 C28 C29 O6 -71.5(4) . . . . ?
O6 C30 C31 O7 -23.3(14) . . . . ?
O7 C32 C33 O8 -49.5(11) . . . . ?
O8 C34 C35 O9 62.2(4) . . . . ?
O9 C36 C37 C38 -177.4(4) . . . . ?
C41 C36 C37 C38 1.7(6) . . . . ?
C36 C37 C38 C39 0.9(6) . . . . ?
C36 C37 C38 C13 180.0(4) . . . . ?
O1 C13 C38 C39 -74.1(5) . . . . ?
O1 C13 C38 C37 106.9(4) . . . . ?
C37 C38 C39 C40 -2.6(6) . . . . ?
C13 C38 C39 C40 178.4(4) . . . . ?
C38 C39 C40 C41 1.7(6) . . . . ?
C39 C40 C41 O10 -179.2(4) . . . . ?
C39 C40 C41 C36 0.9(6) . . . . ?
O9 C36 C41 O10 -3.3(5) . . . . ?
C37 C36 C41 O10 177.5(4) . . . . ?
O9 C36 C41 C40 176.5(3) . . . . ?
C37 C36 C41 C40 -2.6(6) . . . . ?
O10 C42 C43 O11 -73.5(4) . . . . ?
O11 C44 C45 O12 37.5(8) . . . . ?
O12 C46 C47 O13 -58.5(8) . . . . ?
O13 C48 C49 O14 60.8(6) . . . . ?
C16 C15 N1 C19 -0.3(7) . . . . ?
C14 C15 N1 C19 -179.8(4) . . . . ?
C18 C19 N1 C15 -1.5(7) . . . . ?
C20 C19 N1 C15 179.3(4) . . . . ?
C9 C10 N2 C6 1.1(6) . . . . ?
C9 C10 N2 C11 -177.4(4) . . . . ?
C7 C6 N2 C10 -0.2(5) . . . . ?
C5 C6 N2 C10 179.1(3) . . . . ?
C7 C6 N2 C11 178.3(3) . . . . ?
C5 C6 N2 C11 -2.4(5) . . . . ?
C12 C11 N2 C10 -141.0(4) . . . . ?
C12 C11 N2 C6 40.5(5) . . . . ?
C2 C1 N3 C5 0.4(6) . . . . ?
C2 C1 N3 C12 -177.3(4) . . . . ?
C4 C5 N3 C1 0.5(5) . . . . ?
C6 C5 N3 C1 -179.3(3) . . . . ?
C4 C5 N3 C12 178.2(3) . . . . ?
C6 C5 N3 C12 -1.6(5) . . . . ?
C11 C12 N3 C1 -142.7(4) . . . . ?
C11 C12 N3 C5 39.6(5) . . . . ?
O2 C14 O1 C13 1.9(7) . . . . ?
C15 C14 O1 C13 -178.0(4) . . . . ?
C38 C13 O1 C14 160.1(4) . . . . ?
O3 C20 O4 C21 -0.2(9) . . . . ?
C19 C20 O4 C21 -176.8(4) . . . . ?
C22 C21 O4 C20 -100.4(5) . . . . ?
C23 C24 O5 C28 -3.0(6) . . . . ?
C25 C24 O5 C28 175.8(3) . . . . ?
C29 C28 O5 C24 177.9(3) . . . . ?
C31 C30 O6 C29 -178.0(7) . . . . ?
C28 C29 O6 C30 173.4(4) . . . . ?
C33 C32 O7 C31 175.3(8) . . . . ?
C30 C31 O7 C32 -128.7(9) . . . . ?
C32 C33 O8 C34 -177.4(6) . . . . ?
C35 C34 O8 C33 -133.6(6) . . . . ?
C37 C36 O9 C35 6.3(6) . . . . ?
C41 C36 O9 C35 -172.8(3) . . . . ?
C34 C35 O9 C36 171.9(3) . . . . ?
C40 C41 O10 C42 -9.4(6) . . . . ?
C36 C41 O10 C42 170.5(3) . . . . ?
C43 C42 O10 C41 -179.1(3) . . . . ?
C45 C44 O11 C43 157.6(5) . . . . ?
C42 C43 O11 C44 159.2(4) . . . . ?
C44 C45 O12 C46 173.5(5) . . . . ?
C47 C46 O12 C45 169.8(6) . . . . ?
C46 C47 O13 C48 -169.1(5) . . . . ?
C49 C48 O13 C47 -104.9(6) . . . . ?
C24 C25 O14 C49 -175.4(4) . . . . ?
C26 C25 O14 C49 3.8(6) . . . . ?
C48 C49 O14 C25 170.7(4) . . . . ?
